data_7718486
loop_
_publ_author_name
'Rayasingh, Amlan Ranjan'
'Manivannan, Vadivelu'

_publ_section_title
;
 Palladium(II) and platinum(II) complexes of disubstituted
 imidazo[1,5-<i>a</i>]pyridine and imidazolylpyridine: coordination
 chemistry, versatile catalysis, and biophysical study.
;
_journal_issue 19
_journal_name_full 'Dalton transactions (Cambridge, England : 2003)'
_journal_page_first 7741
_journal_page_last 7752
_journal_paper_doi 10.1039/d5dt00346f
_journal_volume 54
_journal_year 2025
_chemical_formula_moiety '2(C18 H14 Cl4 N6 Pt2), 4(C3 H7 N O)'
_chemical_formula_sum 'C48 H56 Cl8 N16 O4 Pt4'
_chemical_formula_weight 1985.04
_space_group_crystal_system triclinic
_space_group_IT_number 2
_space_group_name_Hall '-P 1'
_space_group_name_H-M_alt 'P -1'
_atom_sites_solution_hydrogens geom
_atom_sites_solution_primary dual
_audit_creation_date 2025-02-02
_audit_creation_method
;
Olex2 1.5
(compiled 2021.12.09 svn.r5202d8cf for OlexSys, GUI svn.r6439)
;
_audit_update_record
;
2025-02-11 deposited with the CCDC.	2025-04-01 downloaded from the CCDC.
;
_cell_angle_alpha 110.893(4)
_cell_angle_beta 92.382(4)
_cell_angle_gamma 103.115(4)
_cell_formula_units_Z 2
_cell_length_a 13.218(2)
_cell_length_b 15.636(3)
_cell_length_c 16.364(3)
_cell_measurement_reflns_used 9190
_cell_measurement_temperature 295.00
_cell_measurement_theta_max 27.34
_cell_measurement_theta_min 2.22
_cell_volume 3049.3(9)
_computing_cell_refinement 'SAINT V8.40B (?, 2016)'
_computing_data_reduction 'SAINT V8.40B (?, 2016)'
_computing_molecular_graphics 'Olex2 1.5 (Dolomanov et al., 2009)'
_computing_publication_material 'Olex2 1.5 (Dolomanov et al., 2009)'
_computing_structure_refinement 'XL  (Sheldrick, 2008)'
_computing_structure_solution 'SHELXT 2018/2 (Sheldrick, 2018)'
_diffrn_ambient_temperature 295.00
_diffrn_detector 'CCD area detector'
_diffrn_detector_area_resol_mean 7.9
_diffrn_detector_type 'Bruker SMART CCD 1K area detector'
_diffrn_measured_fraction_theta_full 0.997
_diffrn_measured_fraction_theta_max 0.996
_diffrn_measurement_device 'three-circle diffractometer'
_diffrn_measurement_device_type 'Bruker APEX-II CCD'
_diffrn_measurement_method '\w scans'
_diffrn_radiation_monochromator graphite
_diffrn_radiation_probe x-ray
_diffrn_radiation_type MoK\a
_diffrn_radiation_wavelength 0.71073
_diffrn_reflns_av_R_equivalents 0.0438
_diffrn_reflns_av_unetI/netI 0.0300
_diffrn_reflns_Laue_measured_fraction_full 0.997
_diffrn_reflns_Laue_measured_fraction_max 0.996
_diffrn_reflns_limit_h_max 17
_diffrn_reflns_limit_h_min -17
_diffrn_reflns_limit_k_max 20
_diffrn_reflns_limit_k_min -20
_diffrn_reflns_limit_l_max 21
_diffrn_reflns_limit_l_min -21
_diffrn_reflns_number 81949
_diffrn_reflns_point_group_measured_fraction_full 0.997
_diffrn_reflns_point_group_measured_fraction_max 0.996
_diffrn_reflns_theta_full 25.242
_diffrn_reflns_theta_max 27.452
_diffrn_reflns_theta_min 1.559
_diffrn_source 'sealed X-ray tube'
_diffrn_source_current 1.4
_diffrn_source_power 0.07
_diffrn_source_target Mo
_diffrn_source_voltage 50.0
_diffrn_standards_number 0
_exptl_absorpt_coefficient_mu 9.553
_exptl_absorpt_correction_T_max 0.7455
_exptl_absorpt_correction_T_min 0.2312
_exptl_absorpt_correction_type multi-scan
_exptl_absorpt_process_details
;
SADABS-2016/2 (Bruker,2016/2) was used for absorption correction.
wR2(int) was 0.1654 before and 0.0616 after correction.
The Ratio of minimum to maximum transmission is 0.3101.
The \l/2 correction factor is Not present.
;
_exptl_crystal_colour 'metallic yellow'
_exptl_crystal_colour_lustre metallic
_exptl_crystal_colour_primary yellow
_exptl_crystal_density_diffrn 2.162
_exptl_crystal_description block
_exptl_crystal_F_000 1872
_exptl_crystal_size_max 0.14
_exptl_crystal_size_mid 0.12
_exptl_crystal_size_min 0.11
_refine_diff_density_max 1.127
_refine_diff_density_min -2.047
_refine_diff_density_rms 0.137
_refine_ls_extinction_method none
_refine_ls_goodness_of_fit_ref 1.085
_refine_ls_hydrogen_treatment constr
_refine_ls_matrix_type full
_refine_ls_number_parameters 729
_refine_ls_number_reflns 13875
_refine_ls_number_restraints 1020
_refine_ls_restrained_S_all 1.065
_refine_ls_R_factor_all 0.0420
_refine_ls_R_factor_gt 0.0302
_refine_ls_shift/su_max 0.001
_refine_ls_shift/su_mean 0.000
_refine_ls_structure_factor_coef Fsqd
_refine_ls_weighting_details 'w=1/[\s^2^(Fo^2^)+(0.0140P)^2^+12.0594P] where P=(Fo^2^+2Fc^2^)/3'
_refine_ls_weighting_scheme calc
_refine_ls_wR_factor_gt 0.0609
_refine_ls_wR_factor_ref 0.0684
_reflns_Friedel_coverage 0.000
_reflns_number_gt 11672
_reflns_number_total 13875
_reflns_threshold_expression 'I > 2\s(I)'
_cod_data_source_file d5dt00346f2.cif
_cod_data_source_block 2b2pt_0m
_cod_depositor_comments 'Adding full bibliography for 7718485--7718490.cif.'
_cod_original_cell_volume 3049.3(8)
_cod_database_code 7718486
_shelx_shelxl_version_number 2019/1
_shelx_space_group_comment
;
The symmetry employed for this shelxl refinement is uniquely defined
by the following loop, which should always be used as a source of
symmetry information in preference to the above space-group names.
They are only intended as comments.
;
_shelx_estimated_absorpt_t_max 0.420
_shelx_estimated_absorpt_t_min 0.348
_olex2_refinement_description
;
1. Fixed Uiso
 At 1.2 times of:
  All C(H) groups, All N(H,H) groups
 At 1.5 times of:
  All C(H,H,H) groups
2. Uiso/Uaniso restraints and constraints
All non-hydrogen atoms have similar U: within 2A with sigma of 0.04 and sigma
for terminal atoms of 0.08 within 2A
3. Rigid body (RIGU) restrains
 All non-hydrogen atoms
 with sigma for 1-2 distances of 0.004 and sigma for 1-3 distances of 0.004
4.a Aromatic/amide H refined with riding coordinates:
 C1(H1), C2(H2), C3(H3), C4(H4), C7(H7), C8(H8), C9(H9), C10(H10), C15(H15),
 C16(H16), C17(H17), C18(H18), C19(H19), C20(H20), C21(H21), C22(H22), C27(H27),
  C28(H28), C29(H29), C30(H30), C33(H33), C34(H34), C35(H35), C36(H36),
 C45(H45), C48(H48), C39(H39), C42(H42)
4.b X=CH2 refined with riding coordinates:
 N5(H5A,H5B), N12(H12A,H12B)
4.c Idealised Me refined as rotating group:
 C43(H43A,H43B,H43C), C44(H44A,H44B,H44C), C46(H46A,H46B,H46C), C47(H47A,H47B,
 H47C), C37(H37A,H37B,H37C), C38(H38A,H38B,H38C), C40(H40A,H40B,H40C), C41(H41A,
 H41B,H41C)
;
_smtbx_masks_void_probe_radius 1.2
_smtbx_masks_void_truncation_radius 1.2
_olex2_submission_special_instructions 'No special instructions were received'

loop_
_space_group_symop_operation_xyz
'x, y, z'
'-x, -y, -z'

loop_
_atom_site_label
_atom_site_type_symbol
_atom_site_fract_x
_atom_site_fract_y
_atom_site_fract_z
_atom_site_U_iso_or_equiv
_atom_site_adp_type
_atom_site_occupancy
_atom_site_site_symmetry_order
_atom_site_calc_flag
_atom_site_refinement_flags_posn
_atom_site_refinement_flags_adp
_atom_site_refinement_flags_occupancy
_atom_site_disorder_assembly
_atom_site_disorder_group
Pt1 Pt 0.84146(2) 0.86119(2) 0.20353(2) 0.03504(5) Uani 1 1 d . . . . .
Pt2 Pt 1.08020(2) 0.69136(2) 0.23807(2) 0.03423(5) Uani 1 1 d . . . . .
Cl1 Cl 0.82632(19) 0.92023(15) 0.09637(11) 0.0788(6) Uani 1 1 d . . . . .
Cl2 Cl 0.88507(13) 0.73594(11) 0.10174(9) 0.0527(4) Uani 1 1 d . . . . .
Cl3 Cl 1.15680(11) 0.83766(9) 0.34217(9) 0.0482(3) Uani 1 1 d . . . . .
Cl4 Cl 1.23710(12) 0.68445(12) 0.18400(13) 0.0696(5) Uani 1 1 d . . . . .
N1 N 0.7947(4) 0.9662(3) 0.2952(3) 0.0379(9) Uani 1 1 d . U . . .
N2 N 0.8634(3) 0.8275(3) 0.3100(2) 0.0313(8) Uani 1 1 d . U . . .
N3 N 0.8855(3) 0.8794(3) 0.4558(3) 0.0323(8) Uani 1 1 d . U . . .
N4 N 0.9359(3) 0.6896(3) 0.2735(3) 0.0327(9) Uani 1 1 d . U . . .
N5 N 0.7610(4) 0.6015(3) 0.2349(3) 0.0514(13) Uani 1 1 d . U . . .
H5A H 0.739733 0.645499 0.273069 0.062 Uiso 1 1 calc R U . . .
H5B H 0.716749 0.549494 0.201899 0.062 Uiso 1 1 calc R U . . .
N6 N 1.0007(3) 0.5604(3) 0.1562(3) 0.0405(10) Uani 1 1 d . U . . .
C1 C 0.7537(5) 1.0301(4) 0.2789(4) 0.0516(15) Uani 1 1 d . U . . .
H1 H 0.754063 1.033310 0.223271 0.062 Uiso 1 1 calc R U . . .
C2 C 0.7110(6) 1.0915(5) 0.3422(4) 0.0611(17) Uani 1 1 d . U . . .
H2 H 0.684889 1.136579 0.329821 0.073 Uiso 1 1 calc R U . . .
C3 C 0.7071(5) 1.0855(4) 0.4238(4) 0.0571(16) Uani 1 1 d . U . . .
H3 H 0.675369 1.124388 0.466122 0.068 Uiso 1 1 calc R U . . .
C4 C 0.7509(5) 1.0211(4) 0.4425(4) 0.0439(12) Uani 1 1 d . U . . .
H4 H 0.749686 1.016566 0.497664 0.053 Uiso 1 1 calc R U . . .
C5 C 0.7967(4) 0.9634(3) 0.3779(3) 0.0340(10) Uani 1 1 d . U . . .
C6 C 0.8471(4) 0.8931(3) 0.3847(3) 0.0310(10) Uani 1 1 d . U . . .
C7 C 0.8992(4) 0.9342(4) 0.5455(3) 0.0405(12) Uani 1 1 d . U . . .
H7 H 0.873700 0.987788 0.566020 0.049 Uiso 1 1 calc R U . . .
C8 C 0.9498(5) 0.9082(4) 0.6019(4) 0.0494(14) Uani 1 1 d . U . . .
H8 H 0.959470 0.944844 0.661942 0.059 Uiso 1 1 calc R U . . .
C9 C 0.9892(5) 0.8260(4) 0.5723(4) 0.0501(14) Uani 1 1 d . U . . .
H9 H 1.023360 0.809026 0.612626 0.060 Uiso 1 1 calc R U . . .
C10 C 0.9765(5) 0.7732(4) 0.4851(4) 0.0446(12) Uani 1 1 d . U . . .
H10 H 1.001527 0.719293 0.465150 0.054 Uiso 1 1 calc R U . . .
C11 C 0.9253(4) 0.7996(3) 0.4243(3) 0.0330(10) Uani 1 1 d . U . . .
C12 C 0.9083(4) 0.7679(3) 0.3333(3) 0.0306(10) Uani 1 1 d . U . . .
C13 C 0.8609(4) 0.6135(3) 0.2270(3) 0.0353(10) Uani 1 1 d . U . . .
C14 C 0.8974(4) 0.5370(3) 0.1626(3) 0.0387(11) Uani 1 1 d . U . . .
C15 C 0.8348(5) 0.4479(4) 0.1143(5) 0.066(2) Uani 1 1 d . U . . .
H15 H 0.763955 0.432598 0.120126 0.080 Uiso 1 1 calc R U . . .
C16 C 0.8779(6) 0.3816(5) 0.0573(5) 0.081(3) Uani 1 1 d . U . . .
H16 H 0.836174 0.321531 0.023006 0.097 Uiso 1 1 calc R U . . .
C17 C 0.9826(6) 0.4050(5) 0.0517(5) 0.076(2) Uani 1 1 d . U . . .
H17 H 1.013544 0.360222 0.015168 0.091 Uiso 1 1 calc R U . . .
C18 C 1.0418(5) 0.4952(4) 0.1005(4) 0.0574(17) Uani 1 1 d . U . . .
H18 H 1.112568 0.511592 0.094694 0.069 Uiso 1 1 calc R U . . .
Pt3 Pt 0.41790(2) 0.13441(2) 0.29718(2) 0.04084(6) Uani 1 1 d . . . . .
Pt4 Pt 0.75657(2) 0.32028(2) 0.27648(2) 0.04180(6) Uani 1 1 d . . . . .
Cl5 Cl 0.36524(19) 0.08020(17) 0.40438(12) 0.0998(8) Uani 1 1 d . . . . .
Cl6 Cl 0.53349(14) 0.25915(11) 0.40467(9) 0.0600(4) Uani 1 1 d . . . . .
Cl7 Cl 0.76506(14) 0.18301(11) 0.16681(11) 0.0583(4) Uani 1 1 d . . . . .
Cl8 Cl 0.92652(15) 0.34266(16) 0.33443(15) 0.0830(6) Uani 1 1 d . . . . .
N8 N 0.3125(4) 0.0281(3) 0.2001(3) 0.0437(11) Uani 1 1 d . U . . .
N9 N 0.4602(3) 0.1657(3) 0.1916(3) 0.0359(9) Uani 1 1 d . U . . .
N10 N 0.4518(3) 0.1158(3) 0.0467(3) 0.0360(9) Uani 1 1 d . U . . .
N11 N 0.6050(3) 0.3077(3) 0.2372(3) 0.0392(10) Uani 1 1 d . U . . .
N12 N 0.4705(4) 0.3829(4) 0.2705(3) 0.0537(12) Uani 1 1 d . U . . .
H12A H 0.427078 0.338059 0.228034 0.064 Uiso 1 1 calc R U . . .
H12B H 0.450568 0.430881 0.303741 0.064 Uiso 1 1 calc R U . . .
N13 N 0.7361(4) 0.4401(3) 0.3664(3) 0.0461(11) Uani 1 1 d . U . . .
C19 C 0.8088(5) 0.5054(4) 0.4318(4) 0.0605(16) Uani 1 1 d . U . . .
H19 H 0.875737 0.496680 0.437361 0.073 Uiso 1 1 calc R U . . .
C20 C 0.7870(6) 0.5845(5) 0.4907(5) 0.0693(18) Uani 1 1 d . U . . .
H20 H 0.838414 0.627810 0.536209 0.083 Uiso 1 1 calc R U . . .
C21 C 0.6905(7) 0.6001(5) 0.4829(5) 0.074(2) Uani 1 1 d . U . . .
H21 H 0.675153 0.653829 0.522342 0.088 Uiso 1 1 calc R U . . .
C22 C 0.6158(6) 0.5337(4) 0.4149(4) 0.0615(17) Uani 1 1 d . U . . .
H22 H 0.549091 0.542338 0.408100 0.074 Uiso 1 1 calc R U . . .
C23 C 0.6404(5) 0.4547(4) 0.3570(4) 0.0447(12) Uani 1 1 d . U . . .
C24 C 0.5669(4) 0.3780(4) 0.2844(4) 0.0408(11) Uani 1 1 d . U . . .
C25 C 0.5366(4) 0.2275(3) 0.1732(3) 0.0359(10) Uani 1 1 d . U . . .
C26 C 0.5348(4) 0.1977(3) 0.0824(3) 0.0367(11) Uani 1 1 d . U . . .
C27 C 0.5975(5) 0.2281(4) 0.0252(4) 0.0444(12) Uani 1 1 d . U . . .
H27 H 0.651476 0.283450 0.047603 0.053 Uiso 1 1 calc R U . . .
C28 C 0.5784(5) 0.1762(4) -0.0623(4) 0.0502(14) Uani 1 1 d . U . . .
H28 H 0.619535 0.195669 -0.100402 0.060 Uiso 1 1 calc R U . . .
C29 C 0.4959(5) 0.0920(4) -0.0963(4) 0.0497(14) Uani 1 1 d . U . . .
H29 H 0.484569 0.055939 -0.156583 0.060 Uiso 1 1 calc R U . . .
C30 C 0.4333(5) 0.0630(4) -0.0430(3) 0.0435(12) Uani 1 1 d . U . . .
H30 H 0.378466 0.008361 -0.066270 0.052 Uiso 1 1 calc R U . . .
C31 C 0.4062(4) 0.0998(3) 0.1152(3) 0.0354(10) Uani 1 1 d . U . . .
C32 C 0.3178(4) 0.0280(4) 0.1172(3) 0.0381(11) Uani 1 1 d . U . . .
C33 C 0.2431(5) -0.0334(4) 0.0482(4) 0.0504(14) Uani 1 1 d . U . . .
H33 H 0.245904 -0.031531 -0.007810 0.060 Uiso 1 1 calc R U . . .
C34 C 0.1636(5) -0.0980(5) 0.0632(4) 0.0613(17) Uani 1 1 d . U . . .
H34 H 0.112039 -0.139883 0.017093 0.074 Uiso 1 1 calc R U . . .
C35 C 0.1602(6) -0.1008(5) 0.1456(5) 0.069(2) Uani 1 1 d . U . . .
H35 H 0.107681 -0.144947 0.156020 0.083 Uiso 1 1 calc R U . . .
C36 C 0.2363(5) -0.0368(5) 0.2127(4) 0.0613(18) Uani 1 1 d . U . . .
H36 H 0.234697 -0.038603 0.268848 0.074 Uiso 1 1 calc R U . . .
O4 O 0.6248(7) 0.4742(7) 0.6548(6) 0.168(4) Uani 1 1 d . U . . .
N15 N 0.7723(6) 0.4343(5) 0.6222(5) 0.0840(19) Uani 1 1 d . U . . .
C43 C 0.8294(10) 0.5075(9) 0.7019(9) 0.156(5) Uani 1 1 d . U . . .
H43A H 0.792915 0.556223 0.721817 0.234 Uiso 1 1 calc R U . . .
H43B H 0.898037 0.534059 0.690975 0.234 Uiso 1 1 calc R U . . .
H43C H 0.835692 0.481552 0.746291 0.234 Uiso 1 1 calc R U . . .
C44 C 0.8188(12) 0.3679(10) 0.5661(8) 0.169(5) Uani 1 1 d . U . . .
H44A H 0.812577 0.315530 0.584778 0.253 Uiso 1 1 calc R U . . .
H44B H 0.891533 0.397071 0.568088 0.253 Uiso 1 1 calc R U . . .
H44C H 0.784093 0.345554 0.506809 0.253 Uiso 1 1 calc R U . . .
C45 C 0.6748(9) 0.4273(7) 0.6083(7) 0.126(4) Uani 1 1 d . U . . .
H45 H 0.638467 0.380129 0.555822 0.152 Uiso 1 1 calc R U . . .
O3 O 0.3535(5) 0.2884(5) 0.6579(5) 0.111(2) Uani 1 1 d . U . . .
N16 N 0.4721(5) 0.2076(4) 0.6612(4) 0.0664(15) Uani 1 1 d . U . . .
C46 C 0.5461(9) 0.1594(9) 0.6141(7) 0.139(5) Uani 1 1 d . U . . .
H46A H 0.529388 0.143693 0.551933 0.208 Uiso 1 1 calc R U . . .
H46B H 0.542098 0.102441 0.625023 0.208 Uiso 1 1 calc R U . . .
H46C H 0.615787 0.200172 0.634032 0.208 Uiso 1 1 calc R U . . .
C47 C 0.4599(9) 0.2114(9) 0.7483(7) 0.128(4) Uani 1 1 d . U . . .
H47A H 0.398899 0.233056 0.765926 0.192 Uiso 1 1 calc R U . . .
H47B H 0.520728 0.254440 0.788175 0.192 Uiso 1 1 calc R U . . .
H47C H 0.451967 0.149397 0.749660 0.192 Uiso 1 1 calc R U . . .
C48 C 0.4182(6) 0.2478(5) 0.6264(5) 0.0677(19) Uani 1 1 d . U . . .
H48 H 0.430700 0.245298 0.570210 0.081 Uiso 1 1 calc R U . . .
O1 O 0.5919(4) 0.4573(3) 0.1169(3) 0.0685(13) Uani 1 1 d . U . . .
N7 N 0.4233(4) 0.4414(4) 0.0686(4) 0.0638(14) Uani 1 1 d . U . . .
C37 C 0.4156(6) 0.3571(6) -0.0094(5) 0.080(2) Uani 1 1 d . U . . .
H37A H 0.484723 0.351763 -0.022041 0.120 Uiso 1 1 calc R U . . .
H37B H 0.378186 0.361476 -0.058689 0.120 Uiso 1 1 calc R U . . .
H37C H 0.378882 0.302144 0.000843 0.120 Uiso 1 1 calc R U . . .
C38 C 0.3285(7) 0.4722(7) 0.0824(7) 0.102(3) Uani 1 1 d . U . . .
H38A H 0.274520 0.422972 0.088429 0.154 Uiso 1 1 calc R U . . .
H38B H 0.306454 0.485954 0.032844 0.154 Uiso 1 1 calc R U . . .
H38C H 0.341220 0.528209 0.135102 0.154 Uiso 1 1 calc R U . . .
C39 C 0.5096(6) 0.4806(5) 0.1236(5) 0.0672(18) Uani 1 1 d . U . . .
H39 H 0.508471 0.532446 0.173815 0.081 Uiso 1 1 calc R U . . .
O2 O 0.3015(5) 0.2705(5) 0.1432(4) 0.100(2) Uani 1 1 d . U . . .
N14 N 0.1466(6) 0.2058(5) 0.1733(5) 0.093(2) Uani 1 1 d . U . . .
C40 C 0.0419(10) 0.1479(13) 0.1425(10) 0.217(8) Uani 1 1 d . U . . .
H40A H -0.004347 0.187090 0.142104 0.326 Uiso 1 1 calc R U . . .
H40B H 0.020901 0.114875 0.181003 0.326 Uiso 1 1 calc R U . . .
H40C H 0.038688 0.102843 0.083819 0.326 Uiso 1 1 calc R U . . .
C41 C 0.1820(9) 0.2331(8) 0.2662(7) 0.121(4) Uani 1 1 d . U . . .
H41A H 0.246106 0.282499 0.283118 0.181 Uiso 1 1 calc R U . . .
H41B H 0.193855 0.179296 0.276592 0.181 Uiso 1 1 calc R U . . .
H41C H 0.129531 0.255678 0.300391 0.181 Uiso 1 1 calc R U . . .
C42 C 0.2115(7) 0.2307(7) 0.1224(5) 0.087(2) Uani 1 1 d . U . . .
H42 H 0.183971 0.215534 0.064206 0.104 Uiso 1 1 calc R U . . .

loop_
_atom_site_aniso_label
_atom_site_aniso_U_11
_atom_site_aniso_U_22
_atom_site_aniso_U_33
_atom_site_aniso_U_23
_atom_site_aniso_U_13
_atom_site_aniso_U_12
Pt1 0.03871(12) 0.04024(10) 0.02468(9) 0.00604(8) 0.00555(8) 0.01720(9)
Pt2 0.03042(11) 0.03073(9) 0.03624(10) 0.00528(8) 0.00661(8) 0.00934(8)
Cl1 0.1301(18) 0.0956(13) 0.0404(8) 0.0348(9) 0.0255(10) 0.0689(13)
Cl2 0.0671(10) 0.0590(8) 0.0296(6) 0.0023(6) 0.0099(6) 0.0345(8)
Cl3 0.0473(8) 0.0355(6) 0.0456(7) 0.0025(6) 0.0060(6) 0.0004(6)
Cl4 0.0375(8) 0.0623(10) 0.0858(12) 0.0014(9) 0.0253(8) 0.0088(7)
N1 0.048(3) 0.037(2) 0.031(2) 0.0097(17) 0.0100(18) 0.0174(19)
N2 0.033(2) 0.0300(18) 0.0273(18) 0.0046(15) 0.0061(16) 0.0117(16)
N3 0.035(2) 0.0318(19) 0.0271(18) 0.0059(15) 0.0080(16) 0.0110(17)
N4 0.033(2) 0.0293(18) 0.030(2) 0.0029(15) 0.0059(16) 0.0118(16)
N5 0.035(2) 0.042(3) 0.061(3) -0.001(2) 0.012(2) 0.009(2)
N6 0.035(2) 0.035(2) 0.045(2) 0.0053(18) 0.0106(18) 0.0121(17)
C1 0.070(4) 0.052(3) 0.045(3) 0.021(3) 0.014(3) 0.036(3)
C2 0.081(5) 0.059(4) 0.060(3) 0.023(3) 0.020(3) 0.045(4)
C3 0.071(4) 0.056(3) 0.052(3) 0.015(3) 0.023(3) 0.041(3)
C4 0.053(3) 0.041(3) 0.037(3) 0.008(2) 0.014(2) 0.021(2)
C5 0.039(3) 0.032(2) 0.029(2) 0.0069(18) 0.0070(19) 0.012(2)
C6 0.036(3) 0.029(2) 0.025(2) 0.0053(17) 0.0065(18) 0.0097(18)
C7 0.051(3) 0.040(3) 0.027(2) 0.0048(19) 0.009(2) 0.016(2)
C8 0.057(4) 0.056(3) 0.032(3) 0.012(2) 0.008(2) 0.016(3)
C9 0.051(4) 0.060(3) 0.041(3) 0.021(2) 0.004(2) 0.016(3)
C10 0.046(3) 0.048(3) 0.046(3) 0.021(2) 0.007(2) 0.017(2)
C11 0.033(3) 0.031(2) 0.033(2) 0.0083(18) 0.0098(18) 0.0104(19)
C12 0.030(2) 0.028(2) 0.034(2) 0.0071(17) 0.0081(18) 0.0123(18)
C13 0.032(2) 0.033(2) 0.037(2) 0.0063(19) 0.0086(19) 0.0112(18)
C14 0.034(3) 0.033(2) 0.042(3) 0.003(2) 0.010(2) 0.0106(19)
C15 0.043(3) 0.039(3) 0.083(4) -0.012(3) 0.018(3) 0.003(2)
C16 0.058(4) 0.041(3) 0.097(5) -0.023(3) 0.019(4) 0.002(3)
C17 0.057(4) 0.048(3) 0.089(5) -0.015(3) 0.024(3) 0.014(3)
C18 0.043(3) 0.043(3) 0.067(4) -0.007(3) 0.018(3) 0.017(2)
Pt3 0.04083(12) 0.04668(12) 0.03016(10) 0.01445(9) 0.00360(8) 0.00223(9)
Pt4 0.03840(12) 0.04012(11) 0.04473(12) 0.01587(9) 0.00437(9) 0.00641(9)
Cl5 0.1053(16) 0.1221(17) 0.0441(9) 0.0438(11) -0.0042(10) -0.0421(14)
Cl6 0.0703(11) 0.0584(9) 0.0330(7) 0.0107(6) -0.0036(7) -0.0059(8)
Cl7 0.0661(10) 0.0512(8) 0.0570(9) 0.0125(7) 0.0088(8) 0.0267(8)
Cl8 0.0480(10) 0.0926(14) 0.0940(14) 0.0187(11) -0.0081(10) 0.0204(10)
N8 0.040(2) 0.050(2) 0.038(2) 0.021(2) 0.0029(18) -0.001(2)
N9 0.038(2) 0.037(2) 0.030(2) 0.0120(16) 0.0038(16) 0.0043(17)
N10 0.040(2) 0.036(2) 0.0310(19) 0.0138(16) 0.0021(16) 0.0082(17)
N11 0.038(2) 0.036(2) 0.037(2) 0.0110(17) 0.0026(17) 0.0026(17)
N12 0.048(3) 0.048(3) 0.051(3) 0.004(2) -0.001(2) 0.013(2)
N13 0.045(3) 0.039(2) 0.047(2) 0.0125(19) 0.0026(19) 0.0024(19)
C19 0.053(4) 0.052(3) 0.056(3) 0.007(3) -0.011(3) -0.002(3)
C20 0.075(4) 0.052(3) 0.057(4) 0.004(3) -0.006(3) 0.000(3)
C21 0.090(5) 0.048(3) 0.060(4) -0.002(3) -0.005(3) 0.013(3)
C22 0.069(4) 0.047(3) 0.056(3) 0.005(3) 0.000(3) 0.017(3)
C23 0.049(3) 0.035(2) 0.042(3) 0.010(2) -0.002(2) 0.006(2)
C24 0.040(3) 0.037(2) 0.040(3) 0.013(2) 0.003(2) 0.003(2)
C25 0.036(3) 0.034(2) 0.036(2) 0.0127(18) 0.0037(19) 0.0070(19)
C26 0.038(3) 0.034(2) 0.037(2) 0.0128(19) 0.0075(19) 0.0078(19)
C27 0.044(3) 0.045(3) 0.048(3) 0.023(2) 0.011(2) 0.008(2)
C28 0.052(3) 0.064(3) 0.044(3) 0.028(3) 0.015(2) 0.018(3)
C29 0.055(3) 0.060(3) 0.035(3) 0.018(2) 0.007(2) 0.015(3)
C30 0.050(3) 0.047(3) 0.027(2) 0.009(2) 0.000(2) 0.008(2)
C31 0.036(3) 0.036(2) 0.031(2) 0.0122(18) 0.0015(18) 0.0058(19)
C32 0.041(3) 0.037(2) 0.034(2) 0.0138(19) 0.0032(19) 0.006(2)
C33 0.050(3) 0.049(3) 0.044(3) 0.017(2) -0.004(2) 0.000(2)
C34 0.050(4) 0.059(4) 0.060(4) 0.023(3) -0.009(3) -0.013(3)
C35 0.057(4) 0.071(4) 0.065(4) 0.032(3) -0.003(3) -0.019(3)
C36 0.055(4) 0.068(4) 0.052(3) 0.029(3) 0.004(3) -0.012(3)
O4 0.135(6) 0.177(8) 0.155(7) -0.020(6) -0.002(5) 0.110(6)
N15 0.078(4) 0.102(5) 0.095(5) 0.049(4) 0.013(3) 0.046(4)
C43 0.141(10) 0.147(9) 0.158(8) 0.054(7) -0.030(7) 0.007(7)
C44 0.242(13) 0.219(11) 0.151(9) 0.112(8) 0.090(9) 0.183(11)
C45 0.099(6) 0.107(7) 0.121(7) -0.030(6) -0.021(5) 0.052(5)
O3 0.100(5) 0.106(5) 0.151(6) 0.045(4) 0.072(4) 0.066(4)
N16 0.060(4) 0.071(4) 0.061(3) 0.014(3) 0.000(3) 0.022(3)
C46 0.110(8) 0.175(11) 0.120(8) 0.008(7) 0.000(6) 0.096(8)
C47 0.099(8) 0.188(11) 0.098(6) 0.075(6) 0.001(5) 0.008(7)
C48 0.064(4) 0.082(5) 0.065(4) 0.024(4) 0.029(3) 0.038(4)
O1 0.048(3) 0.058(3) 0.084(3) 0.011(2) 0.002(2) 0.011(2)
N7 0.051(3) 0.070(3) 0.074(4) 0.026(3) 0.010(3) 0.023(3)
C37 0.071(5) 0.079(5) 0.083(5) 0.021(4) 0.003(4) 0.026(4)
C38 0.068(5) 0.126(7) 0.123(7) 0.039(6) 0.020(5) 0.053(5)
C39 0.066(4) 0.062(4) 0.075(4) 0.024(3) 0.014(3) 0.022(3)
O2 0.068(3) 0.131(5) 0.082(4) 0.037(4) -0.016(3) -0.001(3)
N14 0.066(4) 0.102(5) 0.082(4) -0.001(4) 0.013(3) 0.024(4)
C40 0.079(7) 0.281(17) 0.177(12) -0.010(11) 0.016(7) -0.017(8)
C41 0.130(9) 0.136(9) 0.103(6) 0.044(6) 0.020(5) 0.045(7)
C42 0.064(4) 0.114(6) 0.058(4) 0.002(4) -0.004(3) 0.026(4)

loop_
_atom_type_symbol
_atom_type_description
_atom_type_scat_dispersion_real
_atom_type_scat_dispersion_imag
_atom_type_scat_source
C C 0.0033 0.0016 'International Tables Vol C Tables 4.2.6.8 and 6.1.1.4'
H H 0.0000 0.0000 'International Tables Vol C Tables 4.2.6.8 and 6.1.1.4'
Cl Cl 0.1484 0.1585 'International Tables Vol C Tables 4.2.6.8 and 6.1.1.4'
N N 0.0061 0.0033 'International Tables Vol C Tables 4.2.6.8 and 6.1.1.4'
O O 0.0106 0.0060 'International Tables Vol C Tables 4.2.6.8 and 6.1.1.4'
Pt Pt -1.7033 8.3905 'International Tables Vol C Tables 4.2.6.8 and 6.1.1.4'

loop_
_geom_angle_atom_site_label_1
_geom_angle_atom_site_label_2
_geom_angle_atom_site_label_3
_geom_angle
_geom_angle_site_symmetry_1
_geom_angle_site_symmetry_3
_geom_angle_publ_flag
Cl1 Pt1 Cl2 88.46(6) . . ?
N1 Pt1 Cl1 93.55(13) . . ?
N1 Pt1 Cl2 176.20(13) . . ?
N2 Pt1 Cl1 172.09(12) . . ?
N2 Pt1 Cl2 97.79(11) . . ?
N2 Pt1 N1 80.49(16) . . ?
Cl3 Pt2 Cl4 90.31(6) . . ?
N4 Pt2 Cl3 94.45(11) . . ?
N4 Pt2 Cl4 174.48(12) . . ?
N6 Pt2 Cl3 173.26(13) . . ?
N6 Pt2 Cl4 95.67(13) . . ?
N6 Pt2 N4 79.74(16) . . ?
C1 N1 Pt1 125.3(4) . . ?
C1 N1 C5 118.9(4) . . ?
C5 N1 Pt1 115.4(3) . . ?
C6 N2 Pt1 112.2(3) . . ?
C6 N2 C12 107.8(4) . . ?
C12 N2 Pt1 138.6(3) . . ?
C6 N3 C7 131.2(4) . . ?
C6 N3 C11 107.5(4) . . ?
C7 N3 C11 120.9(4) . . ?
C12 N4 Pt2 124.5(3) . . ?
C13 N4 Pt2 116.1(3) . . ?
C13 N4 C12 118.6(4) . . ?
H5A N5 H5B 120.0 . . ?
C13 N5 H5A 120.0 . . ?
C13 N5 H5B 120.0 . . ?
C14 N6 Pt2 115.1(3) . . ?
C18 N6 Pt2 126.0(4) . . ?
C18 N6 C14 118.8(5) . . ?
N1 C1 H1 119.0 . . ?
N1 C1 C2 121.9(5) . . ?
C2 C1 H1 119.0 . . ?
C1 C2 H2 120.2 . . ?
C3 C2 C1 119.5(6) . . ?
C3 C2 H2 120.2 . . ?
C2 C3 H3 120.3 . . ?
C2 C3 C4 119.4(5) . . ?
C4 C3 H3 120.3 . . ?
C3 C4 H4 120.5 . . ?
C3 C4 C5 119.0(5) . . ?
C5 C4 H4 120.5 . . ?
N1 C5 C4 121.1(5) . . ?
N1 C5 C6 111.5(4) . . ?
C4 C5 C6 127.4(5) . . ?
N2 C6 N3 109.7(4) . . ?
N2 C6 C5 118.9(4) . . ?
N3 C6 C5 131.5(4) . . ?
N3 C7 H7 120.7 . . ?
C8 C7 N3 118.7(5) . . ?
C8 C7 H7 120.7 . . ?
C7 C8 H8 119.1 . . ?
C7 C8 C9 121.9(5) . . ?
C9 C8 H8 119.1 . . ?
C8 C9 H9 120.3 . . ?
C10 C9 C8 119.3(5) . . ?
C10 C9 H9 120.3 . . ?
C9 C10 H10 120.0 . . ?
C9 C10 C11 120.0(5) . . ?
C11 C10 H10 120.0 . . ?
N3 C11 C10 119.2(4) . . ?
C12 C11 N3 106.1(4) . . ?
C12 C11 C10 134.6(5) . . ?
N2 C12 N4 124.7(4) . . ?
N2 C12 C11 108.8(4) . . ?
C11 C12 N4 126.4(4) . . ?
N4 C13 C14 114.5(4) . . ?
N5 C13 N4 125.7(4) . . ?
N5 C13 C14 119.9(5) . . ?
N6 C14 C13 114.2(4) . . ?
N6 C14 C15 121.4(5) . . ?
C15 C14 C13 124.4(5) . . ?
C14 C15 H15 120.3 . . ?
C14 C15 C16 119.3(6) . . ?
C16 C15 H15 120.3 . . ?
C15 C16 H16 120.4 . . ?
C17 C16 C15 119.3(6) . . ?
C17 C16 H16 120.4 . . ?
C16 C17 H17 120.4 . . ?
C16 C17 C18 119.3(6) . . ?
C18 C17 H17 120.4 . . ?
N6 C18 C17 122.0(6) . . ?
N6 C18 H18 119.0 . . ?
C17 C18 H18 119.0 . . ?
Cl5 Pt3 Cl6 87.55(6) . . ?
N8 Pt3 Cl5 93.99(13) . . ?
N8 Pt3 Cl6 177.30(14) . . ?
N9 Pt3 Cl5 172.95(13) . . ?
N9 Pt3 Cl6 98.52(12) . . ?
N9 Pt3 N8 80.09(17) . . ?
Cl7 Pt4 Cl8 90.03(7) . . ?
N11 Pt4 Cl7 94.76(13) . . ?
N11 Pt4 Cl8 174.60(13) . . ?
N13 Pt4 Cl7 174.49(15) . . ?
N13 Pt4 Cl8 95.37(15) . . ?
N13 Pt4 N11 79.89(18) . . ?
C32 N8 Pt3 115.9(3) . . ?
C36 N8 Pt3 125.0(4) . . ?
C36 N8 C32 119.0(5) . . ?
C25 N9 Pt3 138.4(3) . . ?
C31 N9 Pt3 112.2(3) . . ?
C31 N9 C25 108.7(4) . . ?
C30 N10 C26 120.8(4) . . ?
C31 N10 C26 107.9(4) . . ?
C31 N10 C30 131.2(5) . . ?
C24 N11 Pt4 115.1(4) . . ?
C24 N11 C25 118.8(5) . . ?
C25 N11 Pt4 125.7(3) . . ?
H12A N12 H12B 120.0 . . ?
C24 N12 H12A 120.0 . . ?
C24 N12 H12B 120.0 . . ?
C19 N13 Pt4 125.9(5) . . ?
C19 N13 C23 118.8(5) . . ?
C23 N13 Pt4 115.2(4) . . ?
N13 C19 H19 119.2 . . ?
N13 C19 C20 121.6(7) . . ?
C20 C19 H19 119.2 . . ?
C19 C20 H20 119.8 . . ?
C21 C20 C19 120.4(7) . . ?
C21 C20 H20 119.8 . . ?
C20 C21 H21 120.9 . . ?
C20 C21 C22 118.1(7) . . ?
C22 C21 H21 120.9 . . ?
C21 C22 H22 120.0 . . ?
C23 C22 C21 119.9(7) . . ?
C23 C22 H22 120.0 . . ?
N13 C23 C22 121.0(5) . . ?
N13 C23 C24 114.0(5) . . ?
C22 C23 C24 124.9(6) . . ?
N11 C24 C23 115.7(5) . . ?
N12 C24 N11 124.7(5) . . ?
N12 C24 C23 119.6(5) . . ?
N9 C25 N11 124.1(4) . . ?
N9 C25 C26 109.0(4) . . ?
C26 C25 N11 126.9(5) . . ?
N10 C26 C27 119.2(5) . . ?
C25 C26 N10 105.6(4) . . ?
C25 C26 C27 135.1(5) . . ?
C26 C27 H27 120.3 . . ?
C28 C27 C26 119.5(5) . . ?
C28 C27 H27 120.3 . . ?
C27 C28 H28 119.9 . . ?
C27 C28 C29 120.1(5) . . ?
C29 C28 H28 119.9 . . ?
C28 C29 H29 119.4 . . ?
C30 C29 C28 121.3(5) . . ?
C30 C29 H29 119.4 . . ?
N10 C30 H30 120.5 . . ?
C29 C30 N10 119.1(5) . . ?
C29 C30 H30 120.5 . . ?
N9 C31 N10 108.8(4) . . ?
N9 C31 C32 119.4(4) . . ?
N10 C31 C32 131.8(5) . . ?
N8 C32 C31 111.5(4) . . ?
N8 C32 C33 121.0(5) . . ?
C33 C32 C31 127.4(5) . . ?
C32 C33 H33 120.5 . . ?
C32 C33 C34 118.9(6) . . ?
C34 C33 H33 120.5 . . ?
C33 C34 H34 119.9 . . ?
C35 C34 C33 120.2(6) . . ?
C35 C34 H34 119.9 . . ?
C34 C35 H35 120.8 . . ?
C34 C35 C36 118.5(6) . . ?
C36 C35 H35 120.8 . . ?
N8 C36 C35 122.3(6) . . ?
N8 C36 H36 118.9 . . ?
C35 C36 H36 118.9 . . ?
C44 N15 C43 121.8(10) . . ?
C45 N15 C43 116.8(9) . . ?
C45 N15 C44 121.1(10) . . ?
N15 C43 H43A 109.5 . . ?
N15 C43 H43B 109.5 . . ?
N15 C43 H43C 109.5 . . ?
H43A C43 H43B 109.5 . . ?
H43A C43 H43C 109.5 . . ?
H43B C43 H43C 109.5 . . ?
N15 C44 H44A 109.5 . . ?
N15 C44 H44B 109.5 . . ?
N15 C44 H44C 109.5 . . ?
H44A C44 H44B 109.5 . . ?
H44A C44 H44C 109.5 . . ?
H44B C44 H44C 109.5 . . ?
O4 C45 N15 127.4(10) . . ?
O4 C45 H45 116.3 . . ?
N15 C45 H45 116.3 . . ?
C47 N16 C46 119.2(8) . . ?
C48 N16 C46 121.4(7) . . ?
C48 N16 C47 119.4(7) . . ?
N16 C46 H46A 109.5 . . ?
N16 C46 H46B 109.5 . . ?
N16 C46 H46C 109.5 . . ?
H46A C46 H46B 109.5 . . ?
H46A C46 H46C 109.5 . . ?
H46B C46 H46C 109.5 . . ?
N16 C47 H47A 109.5 . . ?
N16 C47 H47B 109.5 . . ?
N16 C47 H47C 109.5 . . ?
H47A C47 H47B 109.5 . . ?
H47A C47 H47C 109.5 . . ?
H47B C47 H47C 109.5 . . ?
O3 C48 N16 127.8(8) . . ?
O3 C48 H48 116.1 . . ?
N16 C48 H48 116.1 . . ?
C38 N7 C37 115.5(7) . . ?
C39 N7 C37 120.2(6) . . ?
C39 N7 C38 124.1(7) . . ?
N7 C37 H37A 109.5 . . ?
N7 C37 H37B 109.5 . . ?
N7 C37 H37C 109.5 . . ?
H37A C37 H37B 109.5 . . ?
H37A C37 H37C 109.5 . . ?
H37B C37 H37C 109.5 . . ?
N7 C38 H38A 109.5 . . ?
N7 C38 H38B 109.5 . . ?
N7 C38 H38C 109.5 . . ?
H38A C38 H38B 109.5 . . ?
H38A C38 H38C 109.5 . . ?
H38B C38 H38C 109.5 . . ?
O1 C39 N7 127.6(7) . . ?
O1 C39 H39 116.2 . . ?
N7 C39 H39 116.2 . . ?
C40 N14 C41 115.9(10) . . ?
C42 N14 C40 124.2(10) . . ?
C42 N14 C41 119.9(8) . . ?
N14 C40 H40A 109.5 . . ?
N14 C40 H40B 109.5 . . ?
N14 C40 H40C 109.5 . . ?
H40A C40 H40B 109.5 . . ?
H40A C40 H40C 109.5 . . ?
H40B C40 H40C 109.5 . . ?
N14 C41 H41A 109.5 . . ?
N14 C41 H41B 109.5 . . ?
N14 C41 H41C 109.5 . . ?
H41A C41 H41B 109.5 . . ?
H41A C41 H41C 109.5 . . ?
H41B C41 H41C 109.5 . . ?
O2 C42 N14 126.4(9) . . ?
O2 C42 H42 116.8 . . ?
N14 C42 H42 116.8 . . ?

loop_
_geom_bond_atom_site_label_1
_geom_bond_atom_site_label_2
_geom_bond_distance
_geom_bond_site_symmetry_2
_geom_bond_publ_flag
Pt1 Cl1 2.2752(16) . ?
Pt1 Cl2 2.2821(13) . ?
Pt1 N1 2.028(4) . ?
Pt1 N2 2.019(4) . ?
Pt2 Cl3 2.2773(13) . ?
Pt2 Cl4 2.2982(15) . ?
Pt2 N4 2.013(4) . ?
Pt2 N6 2.010(4) . ?
N1 C1 1.336(7) . ?
N1 C5 1.369(6) . ?
N2 C6 1.349(6) . ?
N2 C12 1.362(6) . ?
N3 C6 1.355(6) . ?
N3 C7 1.390(6) . ?
N3 C11 1.400(6) . ?
N4 C12 1.403(6) . ?
N4 C13 1.317(6) . ?
N5 H5A 0.8600 . ?
N5 H5B 0.8600 . ?
N5 C13 1.308(7) . ?
N6 C14 1.349(7) . ?
N6 C18 1.340(6) . ?
C1 H1 0.9300 . ?
C1 C2 1.377(8) . ?
C2 H2 0.9300 . ?
C2 C3 1.374(9) . ?
C3 H3 0.9300 . ?
C3 C4 1.383(8) . ?
C4 H4 0.9300 . ?
C4 C5 1.384(7) . ?
C5 C6 1.441(7) . ?
C7 H7 0.9300 . ?
C7 C8 1.343(8) . ?
C8 H8 0.9300 . ?
C8 C9 1.429(8) . ?
C9 H9 0.9300 . ?
C9 C10 1.350(8) . ?
C10 H10 0.9300 . ?
C10 C11 1.407(7) . ?
C11 C12 1.383(7) . ?
C13 C14 1.477(6) . ?
C14 C15 1.374(7) . ?
C15 H15 0.9300 . ?
C15 C16 1.376(8) . ?
C16 H16 0.9300 . ?
C16 C17 1.365(10) . ?
C17 H17 0.9300 . ?
C17 C18 1.373(8) . ?
C18 H18 0.9300 . ?
Pt3 Cl5 2.2748(17) . ?
Pt3 Cl6 2.2825(15) . ?
Pt3 N8 2.027(4) . ?
Pt3 N9 2.024(4) . ?
Pt4 Cl7 2.2844(15) . ?
Pt4 Cl8 2.3015(19) . ?
Pt4 N11 2.022(5) . ?
Pt4 N13 2.011(5) . ?
N8 C32 1.361(6) . ?
N8 C36 1.337(7) . ?
N9 C25 1.355(6) . ?
N9 C31 1.344(6) . ?
N10 C26 1.400(6) . ?
N10 C30 1.382(6) . ?
N10 C31 1.368(6) . ?
N11 C24 1.318(7) . ?
N11 C25 1.399(6) . ?
N12 H12A 0.8600 . ?
N12 H12B 0.8600 . ?
N12 C24 1.310(7) . ?
N13 C19 1.343(7) . ?
N13 C23 1.348(7) . ?
C19 H19 0.9300 . ?
C19 C20 1.370(9) . ?
C20 H20 0.9300 . ?
C20 C21 1.361(10) . ?
C21 H21 0.9300 . ?
C21 C22 1.382(9) . ?
C22 H22 0.9300 . ?
C22 C23 1.379(8) . ?
C23 C24 1.468(7) . ?
C25 C26 1.387(7) . ?
C26 C27 1.410(7) . ?
C27 H27 0.9300 . ?
C27 C28 1.350(8) . ?
C28 H28 0.9300 . ?
C28 C29 1.417(8) . ?
C29 H29 0.9300 . ?
C29 C30 1.350(8) . ?
C30 H30 0.9300 . ?
C31 C32 1.435(7) . ?
C32 C33 1.370(7) . ?
C33 H33 0.9300 . ?
C33 C34 1.379(8) . ?
C34 H34 0.9300 . ?
C34 C35 1.366(9) . ?
C35 H35 0.9300 . ?
C35 C36 1.373(9) . ?
C36 H36 0.9300 . ?
O4 C45 1.191(11) . ?
N15 C43 1.428(13) . ?
N15 C44 1.398(12) . ?
N15 C45 1.273(11) . ?
C43 H43A 0.9600 . ?
C43 H43B 0.9600 . ?
C43 H43C 0.9600 . ?
C44 H44A 0.9600 . ?
C44 H44B 0.9600 . ?
C44 H44C 0.9600 . ?
C45 H45 0.9300 . ?
O3 C48 1.203(8) . ?
N16 C46 1.451(10) . ?
N16 C47 1.422(11) . ?
N16 C48 1.285(9) . ?
C46 H46A 0.9600 . ?
C46 H46B 0.9600 . ?
C46 H46C 0.9600 . ?
C47 H47A 0.9600 . ?
C47 H47B 0.9600 . ?
C47 H47C 0.9600 . ?
C48 H48 0.9300 . ?
O1 C39 1.220(8) . ?
N7 C37 1.451(9) . ?
N7 C38 1.440(9) . ?
N7 C39 1.300(9) . ?
C37 H37A 0.9600 . ?
C37 H37B 0.9600 . ?
C37 H37C 0.9600 . ?
C38 H38A 0.9600 . ?
C38 H38B 0.9600 . ?
C38 H38C 0.9600 . ?
C39 H39 0.9300 . ?
O2 C42 1.182(9) . ?
N14 C40 1.427(13) . ?
N14 C41 1.449(12) . ?
N14 C42 1.311(11) . ?
C40 H40A 0.9600 . ?
C40 H40B 0.9600 . ?
C40 H40C 0.9600 . ?
C41 H41A 0.9600 . ?
C41 H41B 0.9600 . ?
C41 H41C 0.9600 . ?
C42 H42 0.9300 . ?

loop_
_geom_torsion_atom_site_label_1
_geom_torsion_atom_site_label_2
_geom_torsion_atom_site_label_3
_geom_torsion_atom_site_label_4
_geom_torsion
_geom_torsion_site_symmetry_1
_geom_torsion_site_symmetry_2
_geom_torsion_site_symmetry_3
_geom_torsion_site_symmetry_4
_geom_torsion_publ_flag
Pt1 N1 C1 C2 171.2(5) . . . . ?
Pt1 N1 C5 C4 -169.3(4) . . . . ?
Pt1 N1 C5 C6 8.6(6) . . . . ?
Pt1 N2 C6 N3 -166.0(3) . . . . ?
Pt1 N2 C6 C5 13.0(6) . . . . ?
Pt1 N2 C12 N4 -16.3(8) . . . . ?
Pt1 N2 C12 C11 161.4(4) . . . . ?
Pt2 N4 C12 N2 95.8(5) . . . . ?
Pt2 N4 C12 C11 -81.5(6) . . . . ?
Pt2 N4 C13 N5 -174.5(5) . . . . ?
Pt2 N4 C13 C14 6.6(6) . . . . ?
Pt2 N6 C14 C13 1.8(6) . . . . ?
Pt2 N6 C14 C15 -176.1(5) . . . . ?
Pt2 N6 C18 C17 175.0(6) . . . . ?
N1 C1 C2 C3 -2.0(11) . . . . ?
N1 C5 C6 N2 -14.5(7) . . . . ?
N1 C5 C6 N3 164.3(5) . . . . ?
N3 C7 C8 C9 -0.3(9) . . . . ?
N3 C11 C12 N2 2.0(5) . . . . ?
N3 C11 C12 N4 179.7(4) . . . . ?
N4 C13 C14 N6 -5.5(7) . . . . ?
N4 C13 C14 C15 172.4(6) . . . . ?
N5 C13 C14 N6 175.5(5) . . . . ?
N5 C13 C14 C15 -6.6(9) . . . . ?
N6 C14 C15 C16 -1.0(11) . . . . ?
C1 N1 C5 C4 4.3(8) . . . . ?
C1 N1 C5 C6 -177.7(5) . . . . ?
C1 C2 C3 C4 3.2(11) . . . . ?
C2 C3 C4 C5 -0.7(10) . . . . ?
C3 C4 C5 N1 -3.1(9) . . . . ?
C3 C4 C5 C6 179.3(6) . . . . ?
C4 C5 C6 N2 163.3(5) . . . . ?
C4 C5 C6 N3 -17.9(9) . . . . ?
C5 N1 C1 C2 -1.8(9) . . . . ?
C6 N2 C12 N4 179.2(4) . . . . ?
C6 N2 C12 C11 -3.1(5) . . . . ?
C6 N3 C7 C8 -173.1(5) . . . . ?
C6 N3 C11 C10 175.9(5) . . . . ?
C6 N3 C11 C12 -0.2(5) . . . . ?
C7 N3 C6 N2 171.0(5) . . . . ?
C7 N3 C6 C5 -7.9(9) . . . . ?
C7 N3 C11 C10 2.2(7) . . . . ?
C7 N3 C11 C12 -173.8(4) . . . . ?
C7 C8 C9 C10 0.7(9) . . . . ?
C8 C9 C10 C11 0.4(9) . . . . ?
C9 C10 C11 N3 -1.8(8) . . . . ?
C9 C10 C11 C12 172.8(6) . . . . ?
C10 C11 C12 N2 -173.1(6) . . . . ?
C10 C11 C12 N4 4.5(9) . . . . ?
C11 N3 C6 N2 -1.8(5) . . . . ?
C11 N3 C6 C5 179.4(5) . . . . ?
C11 N3 C7 C8 -1.1(8) . . . . ?
C12 N2 C6 N3 3.0(5) . . . . ?
C12 N2 C6 C5 -178.0(4) . . . . ?
C12 N4 C13 N5 -4.3(8) . . . . ?
C12 N4 C13 C14 176.8(4) . . . . ?
C13 N4 C12 N2 -73.6(6) . . . . ?
C13 N4 C12 C11 109.1(6) . . . . ?
C13 C14 C15 C16 -178.7(7) . . . . ?
C14 N6 C18 C17 -1.8(10) . . . . ?
C14 C15 C16 C17 1.8(13) . . . . ?
C15 C16 C17 C18 -2.5(14) . . . . ?
C16 C17 C18 N6 2.5(13) . . . . ?
C18 N6 C14 C13 178.9(5) . . . . ?
C18 N6 C14 C15 1.0(9) . . . . ?
Pt3 N8 C32 C31 6.0(6) . . . . ?
Pt3 N8 C32 C33 -172.2(4) . . . . ?
Pt3 N8 C36 C35 172.7(6) . . . . ?
Pt3 N9 C25 N11 -13.8(9) . . . . ?
Pt3 N9 C25 C26 166.2(4) . . . . ?
Pt3 N9 C31 N10 -168.8(3) . . . . ?
Pt3 N9 C31 C32 10.3(6) . . . . ?
Pt4 N11 C24 N12 -179.2(4) . . . . ?
Pt4 N11 C24 C23 0.7(6) . . . . ?
Pt4 N11 C25 N9 103.8(5) . . . . ?
Pt4 N11 C25 C26 -76.2(6) . . . . ?
Pt4 N13 C19 C20 -179.3(5) . . . . ?
Pt4 N13 C23 C22 179.3(5) . . . . ?
Pt4 N13 C23 C24 2.3(6) . . . . ?
N8 C32 C33 C34 -2.2(9) . . . . ?
N9 C25 C26 N10 1.2(6) . . . . ?
N9 C25 C26 C27 -175.0(6) . . . . ?
N9 C31 C32 N8 -10.9(7) . . . . ?
N9 C31 C32 C33 167.1(6) . . . . ?
N10 C26 C27 C28 -2.0(8) . . . . ?
N10 C31 C32 N8 167.9(5) . . . . ?
N10 C31 C32 C33 -14.1(10) . . . . ?
N11 C25 C26 N10 -178.8(5) . . . . ?
N11 C25 C26 C27 5.0(10) . . . . ?
N13 C19 C20 C21 -1.5(11) . . . . ?
N13 C23 C24 N11 -2.0(7) . . . . ?
N13 C23 C24 N12 177.9(5) . . . . ?
C19 N13 C23 C22 -2.0(9) . . . . ?
C19 N13 C23 C24 -179.0(5) . . . . ?
C19 C20 C21 C22 0.5(12) . . . . ?
C20 C21 C22 C23 -0.3(11) . . . . ?
C21 C22 C23 N13 1.0(10) . . . . ?
C21 C22 C23 C24 177.7(6) . . . . ?
C22 C23 C24 N11 -178.9(6) . . . . ?
C22 C23 C24 N12 1.0(9) . . . . ?
C23 N13 C19 C20 2.2(10) . . . . ?
C24 N11 C25 N9 -67.8(7) . . . . ?
C24 N11 C25 C26 112.2(6) . . . . ?
C25 N9 C31 N10 3.4(6) . . . . ?
C25 N9 C31 C32 -177.5(5) . . . . ?
C25 N11 C24 N12 -6.7(8) . . . . ?
C25 N11 C24 C23 173.1(5) . . . . ?
C25 C26 C27 C28 173.8(6) . . . . ?
C26 N10 C30 C29 -0.6(8) . . . . ?
C26 N10 C31 N9 -2.7(6) . . . . ?
C26 N10 C31 C32 178.5(5) . . . . ?
C26 C27 C28 C29 0.2(9) . . . . ?
C27 C28 C29 C30 1.6(9) . . . . ?
C28 C29 C30 N10 -1.3(9) . . . . ?
C30 N10 C26 C25 -174.7(5) . . . . ?
C30 N10 C26 C27 2.3(7) . . . . ?
C30 N10 C31 N9 172.2(5) . . . . ?
C30 N10 C31 C32 -6.6(10) . . . . ?
C31 N9 C25 N11 177.1(5) . . . . ?
C31 N9 C25 C26 -2.9(6) . . . . ?
C31 N10 C26 C25 0.9(6) . . . . ?
C31 N10 C26 C27 177.8(5) . . . . ?
C31 N10 C30 C29 -174.9(5) . . . . ?
C31 C32 C33 C34 179.9(6) . . . . ?
C32 N8 C36 C35 -3.0(10) . . . . ?
C32 C33 C34 C35 -0.4(11) . . . . ?
C33 C34 C35 C36 1.3(12) . . . . ?
C34 C35 C36 N8 0.5(12) . . . . ?
C36 N8 C32 C31 -177.9(5) . . . . ?
C36 N8 C32 C33 3.9(9) . . . . ?
C43 N15 C45 O4 -1(2) . . . . ?
C44 N15 C45 O4 173.3(13) . . . . ?
C46 N16 C48 O3 178.6(10) . . . . ?
C47 N16 C48 O3 -2.2(14) . . . . ?
C37 N7 C39 O1 3.2(12) . . . . ?
C38 N7 C39 O1 178.7(8) . . . . ?
C40 N14 C42 O2 -172.2(13) . . . . ?
C41 N14 C42 O2 4.5(16) . . . . ?
